data_7155077
loop_
_publ_author_name
'Tulichala, R. N. Prasad'
'Swamy, K. C. Kumara'

_publ_section_title
;
 Reactivity of alkynylindole-2-carboxamides in [Pd]-catalysed C-H
 activation and phase transfer catalysis: formation of pyrrolo-diindolones
 vs. \b-carbolinones.
;
_journal_issue 19
_journal_name_full 'Organic &amp; biomolecular chemistry'
_journal_page_first 4519
_journal_page_last 4533
_journal_paper_doi 10.1039/c6ob00583g
_journal_volume 14
_journal_year 2016
_chemical_formula_moiety 'C26 H22 N2 O2'
_chemical_formula_sum 'C26 H22 N2 O2'
_chemical_formula_weight 394.46
_chemical_name_systematic
; 
 ? 
;
_space_group_IT_number 2
_symmetry_cell_setting triclinic
_symmetry_space_group_name_Hall '-P 1'
_symmetry_space_group_name_H-M 'P -1'
_atom_sites_solution_hydrogens geom
_atom_sites_solution_primary direct
_atom_sites_solution_secondary difmap
_audit_creation_method SHELXL-97
_audit_update_record
;
2016-02-13 deposited with the CCDC.
2016-04-08 downloaded from the CCDC.
;
_cell_angle_alpha 106.081(4)
_cell_angle_beta 93.226(4)
_cell_angle_gamma 109.728(4)
_cell_formula_units_Z 4
_cell_length_a 11.5059(4)
_cell_length_b 12.8459(6)
_cell_length_c 15.6020(8)
_cell_measurement_reflns_used 5424
_cell_measurement_temperature 298(2)
_cell_measurement_theta_max 71.9390
_cell_measurement_theta_min 4.1460
_cell_volume 2056.95(18)
_computing_structure_refinement 'SHELXL-97 (Sheldrick, 1997)'
_computing_structure_solution 'SHELXS-97 (Sheldrick, 1990)'
_diffrn_ambient_temperature 298(2)
_diffrn_detector_area_resol_mean 16.3291
_diffrn_measured_fraction_theta_full 0.974
_diffrn_measured_fraction_theta_max 0.974
_diffrn_measurement_device_type 'Xcalibur, Eos, Gemini'
_diffrn_measurement_method '\w scans'
_diffrn_radiation_monochromator graphite
_diffrn_radiation_source 'fine-focus sealed tube'
_diffrn_radiation_type CuK\a
_diffrn_radiation_wavelength 1.54184
_diffrn_reflns_av_R_equivalents 0.0214
_diffrn_reflns_av_sigmaI/netI 0.0290
_diffrn_reflns_limit_h_max 8
_diffrn_reflns_limit_h_min -14
_diffrn_reflns_limit_k_max 15
_diffrn_reflns_limit_k_min -15
_diffrn_reflns_limit_l_max 18
_diffrn_reflns_limit_l_min -19
_diffrn_reflns_number 14639
_diffrn_reflns_theta_full 72.00
_diffrn_reflns_theta_max 72.00
_diffrn_reflns_theta_min 3.85
_exptl_absorpt_coefficient_mu 0.643
_exptl_absorpt_correction_T_max 1.00000
_exptl_absorpt_correction_T_min 0.71755
_exptl_absorpt_correction_type empirical
_exptl_absorpt_process_details 'SADABS, SHELDRICK (1996)'
_exptl_crystal_colour colorless
_exptl_crystal_density_diffrn 1.274
_exptl_crystal_density_meas ?
_exptl_crystal_density_method 'not measured'
_exptl_crystal_description block
_exptl_crystal_F_000 858
_exptl_crystal_recrystallization_method 'Re-crystallisation from solvent: '
_exptl_crystal_size_max 0.18
_exptl_crystal_size_mid 0.15
_exptl_crystal_size_min 0.07
_refine_diff_density_max 0.193
_refine_diff_density_min -0.260
_refine_diff_density_rms 0.064
_refine_ls_extinction_method none
_refine_ls_goodness_of_fit_ref 1.034
_refine_ls_hydrogen_treatment mixed
_refine_ls_matrix_type full
_refine_ls_number_parameters 547
_refine_ls_number_reflns 7879
_refine_ls_number_restraints 0
_refine_ls_restrained_S_all 1.034
_refine_ls_R_factor_all 0.0600
_refine_ls_R_factor_gt 0.0488
_refine_ls_shift/su_max 0.018
_refine_ls_shift/su_mean 0.000
_refine_ls_structure_factor_coef Fsqd
_refine_ls_weighting_details 'calc w=1/[\s^2^(Fo^2^)+(0.0721P)^2^+0.2922P] where P=(Fo^2^+2Fc^2^)/3'
_refine_ls_weighting_scheme calc
_refine_ls_wR_factor_gt 0.1277
_refine_ls_wR_factor_ref 0.1402
_reflns_number_gt 6320
_reflns_number_total 7879
_reflns_threshold_expression >2sigma(I)
_cod_data_source_file c6ob00583g2.cif
_cod_data_source_block compound10h
_cod_depositor_comments
;
The following automatic conversions were performed:

'_exptl_crystal_density_meas' value 'none' was changed to '?' - the
value is perceived as not measured.

Automatic conversion script
Id: cif_fix_values 4268 2015-11-12 08:31:59Z antanas 

 Adding full bibliography for 7155076--7155077.cif.
;
_cod_original_cell_volume 2056.95(16)
_cod_original_sg_symbol_H-M P-1
_cod_database_code 7155077

loop_
_symmetry_equiv_pos_as_xyz
'x, y, z'
'-x, -y, -z'

loop_
_atom_site_label
_atom_site_type_symbol
_atom_site_fract_x
_atom_site_fract_y
_atom_site_fract_z
_atom_site_U_iso_or_equiv
_atom_site_adp_type
_atom_site_occupancy
_atom_site_symmetry_multiplicity
_atom_site_calc_flag
_atom_site_refinement_flags
O3 O 0.26230(13) 0.10445(13) 0.33572(8) 0.0633(3) Uani 1 1 d .
N4 N 0.21335(12) 0.14222(11) 0.47866(9) 0.0423(3) Uani 1 1 d .
C34 C 0.29775(13) -0.02113(13) 0.51263(11) 0.0430(3) Uani 1 1 d .
C37 C 0.26135(14) 0.08374(14) 0.40826(11) 0.0453(3) Uani 1 1 d .
N3 N 0.35624(13) -0.07003(13) 0.37539(10) 0.0499(3) Uani 1 1 d .
C36 C 0.20863(13) 0.12369(13) 0.56318(10) 0.0414(3) Uani 1 1 d .
C33 C 0.30537(14) 0.00098(14) 0.43084(11) 0.0440(3) Uani 1 1 d .
O4 O 0.01814(13) 0.44710(12) 0.38753(10) 0.0643(3) Uani 1 1 d .
C45 C 0.16373(14) 0.22425(13) 0.45880(10) 0.0413(3) Uani 1 1 d .
C32 C 0.38098(14) -0.13909(14) 0.42175(12) 0.0495(4) Uani 1 1 d .
C49 C 0.18546(15) 0.41997(14) 0.46998(11) 0.0466(3) Uani 1 1 d .
H49 H 0.2315 0.4996 0.4924 0.056 Uiso 1 1 calc R
C48 C 0.07073(15) 0.37835(15) 0.41446(11) 0.0467(3) Uani 1 1 d .
C35 C 0.24978(14) 0.04360(14) 0.58081(11) 0.0440(3) Uani 1 1 d .
H35 H 0.2467 0.0312 0.6367 0.053 Uiso 1 1 calc R
C38 C 0.15510(14) 0.19405(13) 0.63001(10) 0.0419(3) Uani 1 1 d .
C39 C 0.02679(15) 0.16449(14) 0.62411(11) 0.0487(4) Uani 1 1 d .
H39 H -0.0266 0.1004 0.5772 0.058 Uiso 1 1 calc R
C50 C 0.23132(14) 0.34188(14) 0.49200(11) 0.0452(3) Uani 1 1 d .
H50 H 0.3082 0.3694 0.5294 0.054 Uiso 1 1 calc R
C27 C 0.34542(14) -0.11187(14) 0.50764(12) 0.0468(4) Uani 1 1 d .
C46 C 0.04784(15) 0.18279(14) 0.40474(11) 0.0490(4) Uani 1 1 d .
H46 H 0.0015 0.1031 0.3831 0.059 Uiso 1 1 calc R
C47 C 0.00124(15) 0.25949(16) 0.38304(12) 0.0526(4) Uani 1 1 d .
H47 H -0.0770 0.2317 0.3473 0.063 Uiso 1 1 calc R
C40 C -0.02264(17) 0.22883(16) 0.68673(13) 0.0547(4) Uani 1 1 d .
H40 H -0.1091 0.2072 0.6816 0.066 Uiso 1 1 calc R
C43 C 0.23178(17) 0.28982(16) 0.70057(12) 0.0558(4) Uani 1 1 d .
H43 H 0.3182 0.3111 0.7062 0.067 Uiso 1 1 calc R
C41 C 0.05368(19) 0.32509(16) 0.75720(12) 0.0561(4) Uani 1 1 d .
C31 C 0.43443(16) -0.22319(16) 0.39432(15) 0.0602(5) Uani 1 1 d .
H31 H 0.4569 -0.2413 0.3373 0.072 Uiso 1 1 calc R
C28 C 0.36324(16) -0.17102(16) 0.56759(14) 0.0577(4) Uani 1 1 d .
H28 H 0.3391 -0.1555 0.6242 0.069 Uiso 1 1 calc R
C30 C 0.45237(18) -0.27796(17) 0.45500(18) 0.0690(6) Uani 1 1 d .
H30 H 0.4889 -0.3336 0.4389 0.083 Uiso 1 1 calc R
C42 C 0.18117(19) 0.35423(16) 0.76292(13) 0.0610(5) Uani 1 1 d .
H42 H 0.2344 0.4186 0.8097 0.073 Uiso 1 1 calc R
C29 C 0.41729(19) -0.25248(17) 0.54026(17) 0.0685(5) Uani 1 1 d .
H29 H 0.4309 -0.2916 0.5795 0.082 Uiso 1 1 calc R
C52 C 0.3862(2) -0.0709(2) 0.28635(14) 0.0694(5) Uani 1 1 d .
H52A H 0.4713 -0.0656 0.2851 0.104 Uiso 1 1 calc R
H52B H 0.3760 -0.0058 0.2727 0.104 Uiso 1 1 calc R
H52C H 0.3312 -0.1420 0.2422 0.104 Uiso 1 1 calc R
C51 C 0.0907(2) 0.56758(19) 0.41113(18) 0.0739(6) Uani 1 1 d .
H51A H 0.1170 0.5992 0.4755 0.111 Uiso 1 1 calc R
H51B H 0.0413 0.6068 0.3922 0.111 Uiso 1 1 calc R
H51C H 0.1629 0.5784 0.3817 0.111 Uiso 1 1 calc R
C44 C -0.0017(3) 0.3969(2) 0.82375(17) 0.0855(7) Uani 1 1 d .
H44A H -0.0135 0.4553 0.8009 0.128 Uiso 1 1 calc R
H44B H 0.0541 0.4337 0.8806 0.128 Uiso 1 1 calc R
H44C H -0.0810 0.3472 0.8321 0.128 Uiso 1 1 calc R
N2 N 0.72226(12) 0.13726(12) 0.09389(9) 0.0461(3) Uani 1 1 d .
N1 N 0.86015(14) -0.08505(12) 0.08764(9) 0.0512(3) Uani 1 1 d .
C7 C 0.79740(14) -0.02275(14) -0.02264(11) 0.0440(3) Uani 1 1 d .
O1 O 0.76429(14) 0.07585(12) 0.21264(8) 0.0647(3) Uani 1 1 d .
C11 C 0.80988(15) -0.00887(14) 0.06904(11) 0.0452(3) Uani 1 1 d .
C6 C 0.84217(14) -0.11323(14) -0.06351(11) 0.0458(3) Uani 1 1 d .
C9 C 0.71359(14) 0.12809(14) 0.00163(11) 0.0457(3) Uani 1 1 d .
O2 O 0.54269(14) 0.43853(12) 0.32773(11) 0.0735(4) Uani 1 1 d .
C10 C 0.76696(16) 0.06869(14) 0.13251(11) 0.0485(4) Uani 1 1 d .
C19 C 0.67406(15) 0.21472(14) 0.15346(11) 0.0472(3) Uani 1 1 d .
C22 C 0.58077(17) 0.36153(15) 0.26776(12) 0.0547(4) Uani 1 1 d .
C20 C 0.75529(16) 0.31282(15) 0.22030(12) 0.0514(4) Uani 1 1 d .
H20 H 0.8411 0.3293 0.2267 0.062 Uiso 1 1 calc R
C1 C 0.87990(15) -0.14930(14) 0.00728(11) 0.0487(4) Uani 1 1 d .
C12 C 0.66930(15) 0.21112(15) -0.02802(11) 0.0487(4) Uani 1 1 d .
C8 C 0.74865(15) 0.04880(15) -0.05633(11) 0.0479(4) Uani 1 1 d .
H8 H 0.7409 0.0412 -0.1176 0.057 Uiso 1 1 calc R
C5 C 0.85333(17) -0.16754(16) -0.15210(12) 0.0556(4) Uani 1 1 d .
H5 H 0.8294 -0.1449 -0.1998 0.067 Uiso 1 1 calc R
C21 C 0.70852(17) 0.38581(15) 0.27724(12) 0.0570(4) Uani 1 1 d .
H21 H 0.7628 0.4517 0.3223 0.068 Uiso 1 1 calc R
C3 C 0.93729(19) -0.28956(18) -0.09630(15) 0.0653(5) Uani 1 1 d .
H3 H 0.9683 -0.3493 -0.1087 0.078 Uiso 1 1 calc R
C2 C 0.92881(18) -0.23706(16) -0.00843(14) 0.0596(4) Uani 1 1 d .
H2 H 0.9548 -0.2594 0.0388 0.072 Uiso 1 1 calc R
C26 C 0.9047(2) -0.0860(2) 0.17646(14) 0.0758(6) Uani 1 1 d .
H26A H 0.8534 -0.1567 0.1862 0.114 Uiso 1 1 calc R
H26B H 0.9001 -0.0203 0.2221 0.114 Uiso 1 1 calc R
H26C H 0.9899 -0.0815 0.1797 0.114 Uiso 1 1 calc R
C23 C 0.49999(18) 0.26299(18) 0.20161(14) 0.0653(5) Uani 1 1 d .
H23 H 0.4141 0.2459 0.1952 0.078 Uiso 1 1 calc R
C13 C 0.55040(19) 0.1770(2) -0.07542(16) 0.0695(5) Uani 1 1 d .
H13 H 0.4952 0.1004 -0.0885 0.083 Uiso 1 1 calc R
C4 C 0.90036(19) -0.25505(18) -0.16713(14) 0.0649(5) Uani 1 1 d .
H4 H 0.9077 -0.2920 -0.2258 0.078 Uiso 1 1 calc R
C17 C 0.7482(2) 0.32479(19) -0.01169(17) 0.0728(6) Uani 1 1 d .
H17 H 0.8290 0.3502 0.0196 0.087 Uiso 1 1 calc R
C24 C 0.54782(17) 0.18996(17) 0.14501(14) 0.0618(5) Uani 1 1 d .
H24 H 0.4936 0.1232 0.1007 0.074 Uiso 1 1 calc R
C15 C 0.5911(2) 0.3687(2) -0.08657(15) 0.0735(6) Uani 1 1 d .
C14 C 0.5124(2) 0.2553(2) -0.10360(17) 0.0825(7) Uani 1 1 d .
H14 H 0.4317 0.2305 -0.1348 0.099 Uiso 1 1 calc R
C16 C 0.7097(2) 0.4019(2) -0.04077(19) 0.0851(7) Uani 1 1 d .
H16 H 0.7654 0.4781 -0.0291 0.102 Uiso 1 1 calc R
C25 C 0.4116(2) 0.4067(2) 0.3265(2) 0.0935(9) Uani 1 1 d .
H25A H 0.3732 0.4089 0.2711 0.140 Uiso 1 1 calc R
H25B H 0.3963 0.4603 0.3769 0.140 Uiso 1 1 calc R
H25C H 0.3769 0.3293 0.3306 0.140 Uiso 1 1 calc R
C18 C 0.5505(3) 0.4544(3) -0.1186(2) 0.1147(11) Uani 1 1 d .
H18A H 0.6034 0.5326 -0.0837 0.172 Uiso 1 1 calc R
H18B H 0.4652 0.4424 -0.1109 0.172 Uiso 1 1 calc R
H18C H 0.5572 0.4425 -0.1813 0.172 Uiso 1 1 calc R

loop_
_atom_site_aniso_label
_atom_site_aniso_U_11
_atom_site_aniso_U_22
_atom_site_aniso_U_33
_atom_site_aniso_U_23
_atom_site_aniso_U_13
_atom_site_aniso_U_12
O3 0.0861(9) 0.0828(9) 0.0485(7) 0.0341(7) 0.0225(6) 0.0521(8)
N4 0.0478(7) 0.0438(7) 0.0416(7) 0.0175(5) 0.0064(5) 0.0214(5)
C34 0.0402(7) 0.0424(8) 0.0475(8) 0.0172(6) 0.0027(6) 0.0149(6)
C37 0.0479(8) 0.0516(9) 0.0430(8) 0.0189(7) 0.0085(6) 0.0231(7)
N3 0.0529(7) 0.0532(8) 0.0492(7) 0.0149(6) 0.0098(6) 0.0272(6)
C36 0.0403(7) 0.0430(8) 0.0401(7) 0.0141(6) 0.0043(6) 0.0141(6)
C33 0.0435(7) 0.0450(8) 0.0457(8) 0.0136(7) 0.0058(6) 0.0198(6)
O4 0.0679(8) 0.0639(8) 0.0738(9) 0.0290(7) -0.0001(6) 0.0357(7)
C45 0.0444(7) 0.0457(8) 0.0394(7) 0.0173(6) 0.0071(6) 0.0204(6)
C32 0.0420(8) 0.0440(8) 0.0614(10) 0.0143(7) 0.0030(7) 0.0173(6)
C49 0.0489(8) 0.0422(8) 0.0508(9) 0.0139(7) 0.0068(7) 0.0204(7)
C48 0.0519(8) 0.0545(9) 0.0454(8) 0.0207(7) 0.0093(7) 0.0297(7)
C35 0.0475(8) 0.0462(8) 0.0424(8) 0.0192(6) 0.0071(6) 0.0183(6)
C38 0.0478(8) 0.0407(7) 0.0405(7) 0.0163(6) 0.0066(6) 0.0175(6)
C39 0.0492(8) 0.0464(8) 0.0487(9) 0.0103(7) 0.0055(7) 0.0196(7)
C50 0.0417(7) 0.0493(8) 0.0464(8) 0.0153(7) 0.0022(6) 0.0197(6)
C27 0.0413(7) 0.0415(8) 0.0575(9) 0.0169(7) 0.0028(7) 0.0148(6)
C46 0.0503(8) 0.0442(8) 0.0495(9) 0.0143(7) 0.0003(7) 0.0150(7)
C47 0.0467(8) 0.0597(10) 0.0520(9) 0.0188(8) -0.0033(7) 0.0211(7)
C40 0.0551(9) 0.0561(10) 0.0605(10) 0.0184(8) 0.0122(8) 0.0296(8)
C43 0.0537(9) 0.0537(9) 0.0503(9) 0.0111(8) 0.0053(7) 0.0125(8)
C41 0.0793(12) 0.0504(9) 0.0505(9) 0.0175(8) 0.0150(8) 0.0365(9)
C31 0.0491(9) 0.0491(9) 0.0803(13) 0.0123(9) 0.0076(8) 0.0225(8)
C28 0.0541(9) 0.0542(10) 0.0718(12) 0.0299(9) 0.0044(8) 0.0212(8)
C30 0.0524(10) 0.0471(10) 0.1088(18) 0.0209(10) 0.0033(10) 0.0242(8)
C42 0.0745(12) 0.0460(9) 0.0499(10) 0.0047(7) 0.0036(8) 0.0161(8)
C29 0.0625(11) 0.0549(10) 0.0989(16) 0.0379(11) 0.0027(10) 0.0254(9)
C52 0.0848(14) 0.0826(14) 0.0547(11) 0.0199(10) 0.0215(10) 0.0477(12)
C51 0.0807(13) 0.0690(13) 0.0987(16) 0.0466(12) 0.0201(12) 0.0432(11)
C44 0.120(2) 0.0789(15) 0.0720(14) 0.0119(12) 0.0245(14) 0.0629(15)
N2 0.0500(7) 0.0468(7) 0.0415(7) 0.0116(6) 0.0075(5) 0.0195(6)
N1 0.0658(8) 0.0492(7) 0.0437(7) 0.0176(6) 0.0064(6) 0.0256(7)
C7 0.0432(7) 0.0457(8) 0.0418(8) 0.0135(6) 0.0052(6) 0.0153(6)
O1 0.0943(10) 0.0677(8) 0.0417(6) 0.0193(6) 0.0157(6) 0.0393(7)
C11 0.0492(8) 0.0431(8) 0.0433(8) 0.0148(6) 0.0054(6) 0.0164(6)
C6 0.0448(8) 0.0468(8) 0.0450(8) 0.0132(7) 0.0059(6) 0.0170(6)
C9 0.0427(8) 0.0497(8) 0.0424(8) 0.0133(7) 0.0031(6) 0.0160(6)
O2 0.0807(9) 0.0573(8) 0.0776(9) 0.0075(7) 0.0324(8) 0.0275(7)
C10 0.0557(9) 0.0464(8) 0.0411(8) 0.0131(7) 0.0056(7) 0.0169(7)
C19 0.0493(8) 0.0460(8) 0.0450(8) 0.0128(7) 0.0088(6) 0.0171(7)
C22 0.0657(10) 0.0487(9) 0.0516(9) 0.0141(7) 0.0199(8) 0.0232(8)
C20 0.0500(8) 0.0500(9) 0.0494(9) 0.0126(7) 0.0065(7) 0.0153(7)
C1 0.0514(8) 0.0453(8) 0.0499(9) 0.0157(7) 0.0063(7) 0.0181(7)
C12 0.0510(8) 0.0561(9) 0.0423(8) 0.0135(7) 0.0059(7) 0.0259(7)
C8 0.0535(9) 0.0534(9) 0.0384(8) 0.0143(7) 0.0032(6) 0.0223(7)
C5 0.0617(10) 0.0613(10) 0.0464(9) 0.0141(8) 0.0098(7) 0.0279(8)
C21 0.0622(10) 0.0471(9) 0.0492(9) 0.0060(7) 0.0069(8) 0.0123(8)
C3 0.0706(12) 0.0587(11) 0.0730(12) 0.0156(9) 0.0146(10) 0.0353(9)
C2 0.0688(11) 0.0552(10) 0.0624(11) 0.0215(9) 0.0080(9) 0.0301(9)
C26 0.1204(18) 0.0780(14) 0.0504(10) 0.0294(10) 0.0108(11) 0.0560(14)
C23 0.0498(9) 0.0693(12) 0.0689(12) 0.0081(10) 0.0140(8) 0.0224(9)
C13 0.0565(10) 0.0692(12) 0.0808(14) 0.0214(11) -0.0042(9) 0.0248(9)
C4 0.0722(12) 0.0677(12) 0.0562(10) 0.0101(9) 0.0155(9) 0.0343(10)
C17 0.0636(11) 0.0635(12) 0.0891(15) 0.0315(11) -0.0113(10) 0.0185(9)
C24 0.0505(9) 0.0553(10) 0.0622(11) -0.0002(8) 0.0064(8) 0.0139(8)
C15 0.0943(15) 0.0833(15) 0.0594(11) 0.0209(11) 0.0033(11) 0.0558(13)
C14 0.0710(13) 0.0991(18) 0.0853(16) 0.0240(13) -0.0085(11) 0.0486(13)
C16 0.0906(16) 0.0636(13) 0.1020(18) 0.0348(13) -0.0083(14) 0.0263(12)
C25 0.0951(17) 0.0669(13) 0.125(2) 0.0215(14) 0.0625(16) 0.0384(13)
C18 0.157(3) 0.115(2) 0.106(2) 0.0429(19) -0.004(2) 0.090(2)

loop_
_atom_type_symbol
_atom_type_description
_atom_type_scat_dispersion_real
_atom_type_scat_dispersion_imag
_atom_type_scat_source
C C 0.0181 0.0091 'International Tables Vol C Tables 4.2.6.8 and 6.1.1.4'
H H 0.0000 0.0000 'International Tables Vol C Tables 4.2.6.8 and 6.1.1.4'
N N 0.0311 0.0180 'International Tables Vol C Tables 4.2.6.8 and 6.1.1.4'
O O 0.0492 0.0322 'International Tables Vol C Tables 4.2.6.8 and 6.1.1.4'

loop_
_geom_angle_atom_site_label_1
_geom_angle_atom_site_label_2
_geom_angle_atom_site_label_3
_geom_angle
C37 N4 C36 124.35(13)
C37 N4 C45 115.58(12)
C36 N4 C45 120.06(12)
C33 C34 C35 119.82(14)
C33 C34 C27 106.66(14)
C35 C34 C27 133.52(15)
O3 C37 N4 120.76(14)
O3 C37 C33 126.19(15)
N4 C37 C33 113.05(13)
C32 N3 C33 107.57(14)
C32 N3 C52 124.28(15)
C33 N3 C52 128.07(15)
C35 C36 N4 120.40(14)
C35 C36 C38 122.59(14)
N4 C36 C38 117.01(13)
N3 C33 C34 110.20(14)
N3 C33 C37 126.38(15)
C34 C33 C37 123.39(14)
C48 O4 C51 117.66(15)
C50 C45 C46 120.11(14)
C50 C45 N4 120.55(13)
C46 C45 N4 119.34(14)
N3 C32 C31 128.82(18)
N3 C32 C27 109.31(14)
C31 C32 C27 121.86(17)
C48 C49 C50 119.52(15)
O4 C48 C49 124.28(16)
O4 C48 C47 115.84(14)
C49 C48 C47 119.87(14)
C36 C35 C34 118.94(14)
C43 C38 C39 118.08(15)
C43 C38 C36 121.00(14)
C39 C38 C36 120.91(14)
C40 C39 C38 120.83(16)
C45 C50 C49 120.34(14)
C28 C27 C32 119.44(16)
C28 C27 C34 134.29(17)
C32 C27 C34 106.26(14)
C47 C46 C45 119.97(15)
C46 C47 C48 120.14(15)
C39 C40 C41 121.33(17)
C38 C43 C42 120.64(17)
C42 C41 C40 117.72(16)
C42 C41 C44 121.53(19)
C40 C41 C44 120.74(19)
C30 C31 C32 117.2(2)
C29 C28 C27 118.1(2)
C31 C30 C29 121.74(18)
C41 C42 C43 121.40(17)
C28 C29 C30 121.60(19)
C10 N2 C9 124.25(13)
C10 N2 C19 115.99(13)
C9 N2 C19 119.58(13)
C1 N1 C11 107.68(13)
C1 N1 C26 124.63(15)
C11 N1 C26 126.96(15)
C11 C7 C8 119.48(15)
C11 C7 C6 106.52(14)
C8 C7 C6 133.99(15)
N1 C11 C7 110.28(14)
N1 C11 C10 126.19(15)
C7 C11 C10 123.38(15)
C5 C6 C1 119.21(16)
C5 C6 C7 134.51(16)
C1 C6 C7 106.27(14)
C8 C9 N2 120.18(15)
C8 C9 C12 122.15(15)
N2 C9 C12 117.63(14)
C22 O2 C25 116.63(17)
O1 C10 N2 120.86(15)
O1 C10 C11 125.95(16)
N2 C10 C11 113.16(14)
C24 C19 C20 120.02(16)
C24 C19 N2 119.95(15)
C20 C19 N2 120.02(14)
O2 C22 C23 123.89(17)
O2 C22 C21 116.20(16)
C23 C22 C21 119.91(16)
C21 C20 C19 119.66(16)
N1 C1 C2 128.99(16)
N1 C1 C6 109.25(14)
C2 C1 C6 121.76(17)
C17 C12 C13 117.34(17)
C17 C12 C9 120.59(15)
C13 C12 C9 122.03(17)
C9 C8 C7 119.31(15)
C4 C5 C6 118.63(18)
C20 C21 C22 120.25(16)
C2 C3 C4 121.38(18)
C3 C2 C1 117.62(18)
C22 C23 C24 119.41(17)
C12 C13 C14 120.8(2)
C5 C4 C3 121.39(18)
C12 C17 C16 121.32(19)
C19 C24 C23 120.74(17)
C14 C15 C16 117.5(2)
C14 C15 C18 121.7(2)
C16 C15 C18 120.7(3)
C15 C14 C13 121.5(2)
C15 C16 C17 121.4(2)

loop_
_geom_bond_atom_site_label_1
_geom_bond_atom_site_label_2
_geom_bond_distance
O3 C37 1.232(2)
N4 C37 1.402(2)
N4 C36 1.4041(19)
N4 C45 1.4490(18)
C34 C33 1.383(2)
C34 C35 1.419(2)
C34 C27 1.432(2)
C37 C33 1.436(2)
N3 C32 1.376(2)
N3 C33 1.380(2)
N3 C52 1.448(2)
C36 C35 1.352(2)
C36 C38 1.486(2)
O4 C48 1.3640(19)
O4 C51 1.416(3)
C45 C50 1.373(2)
C45 C46 1.385(2)
C32 C31 1.397(2)
C32 C27 1.409(2)
C49 C48 1.385(2)
C49 C50 1.390(2)
C48 C47 1.388(2)
C38 C43 1.383(2)
C38 C39 1.385(2)
C39 C40 1.376(2)
C27 C28 1.404(2)
C46 C47 1.376(2)
C40 C41 1.383(3)
C43 C42 1.383(3)
C41 C42 1.377(3)
C41 C44 1.508(3)
C31 C30 1.371(3)
C28 C29 1.373(3)
C30 C29 1.396(3)
N2 C10 1.403(2)
N2 C9 1.406(2)
N2 C19 1.442(2)
N1 C1 1.375(2)
N1 C11 1.377(2)
N1 C26 1.455(2)
C7 C11 1.385(2)
C7 C8 1.421(2)
C7 C6 1.433(2)
O1 C10 1.231(2)
C11 C10 1.434(2)
C6 C5 1.400(2)
C6 C1 1.410(2)
C9 C8 1.351(2)
C9 C12 1.492(2)
O2 C22 1.368(2)
O2 C25 1.420(3)
C19 C24 1.368(2)
C19 C20 1.384(2)
C22 C23 1.380(3)
C22 C21 1.386(3)
C20 C21 1.375(2)
C1 C2 1.392(2)
C12 C17 1.376(3)
C12 C13 1.383(2)
C5 C4 1.375(3)
C3 C2 1.375(3)
C3 C4 1.394(3)
C23 C24 1.381(3)
C13 C14 1.385(3)
C17 C16 1.381(3)
C15 C14 1.370(4)
C15 C16 1.373(3)
C15 C18 1.519(3)
